data_8101203
loop_
_publ_author_name
'Zheng, Yue-Qing'
'Lin, Jian-Li'
'Sun, Jie'
'Pan, Ai-Ya'

_publ_section_title
;
Crystal structure of diaquasuberatocobalt(II), Co(C~8~H~12~O~4~)(H~2~O)
~2~
;
_journal_issue 1
_journal_name_full 'Zeitschrift f\"ur Kristallographie - New Crystal Structures'
_journal_page_first 161
_journal_page_last 162
_journal_volume 215
_journal_year 2000
_chemical_formula_structural 'Co (H2 O)2 (C8 H12 O4)'
_chemical_formula_sum 'C8 H16 Co O6'
_chemical_formula_weight 267.14
_space_group_IT_number 14
_symmetry_cell_setting monoclinic
_symmetry_space_group_name_Hall '-P 2ybc'
_symmetry_space_group_name_H-M 'P 1 21/c 1'
_cell_angle_alpha 90.00
_cell_angle_beta 97.440(10)
_cell_angle_gamma 90.00
_cell_formula_units_Z 4
_cell_length_a 14.856(2)
_cell_length_b 7.4490(10)
_cell_length_c 9.6140(10)
_cell_measurement_temperature 293(2)
_cell_volume 1055.0(2)
_diffrn_ambient_temperature 293(2)
_exptl_crystal_density_diffrn 1.682
_refine_ls_R_factor_obs 0.0431
_refine_ls_wR_factor_obs 0.0958
_cod_original_sg_symbol_H-M 'P 21/c'
_cod_database_code 8101203

loop_
_symmetry_equiv_pos_as_xyz
'x, y, z'
'-x, y+1/2, -z+1/2'
'-x, -y, -z'
'x, -y-1/2, z-1/2'

loop_
_atom_site_aniso_label
_atom_site_aniso_U_11
_atom_site_aniso_U_22
_atom_site_aniso_U_33
_atom_site_aniso_U_23
_atom_site_aniso_U_13
_atom_site_aniso_U_12
Co 0.0309(2) 0.0407(3) 0.0274(2) -0.0015(2) 0.00454(16) -0.0010(2)
O1 0.0407(13) 0.0466(14) 0.0258(11) -0.0056(11) 0.0011(10) 0.0032(11)
O2 0.0343(12) 0.0496(15) 0.0320(12) -0.0090(12) 0.0015(10) 0.0038(11)
O3 0.0357(13) 0.0579(16) 0.0382(13) 0.0088(13) 0.0090(11) 0.0028(13)
O4 0.0343(13) 0.0588(17) 0.0447(15) 0.0157(14) 0.0069(11) 0.0022(12)
O5 0.0345(13) 0.0462(15) 0.0333(12) -0.0006(12) 0.0031(11) -0.0022(11)
O6 0.0347(12) 0.0523(17) 0.0595(17) 0.0160(16) 0.0123(12) 0.0051(14)
C1 0.0339(17) 0.0338(18) 0.0316(17) -0.0004(15) 0.0034(14) -0.0068(14)
C2 0.0340(17) 0.047(2) 0.0315(17) -0.0017(17) 0.0042(14) 0.0044(16)
C3 0.0343(18) 0.048(2) 0.0379(19) 0.0014(18) 0.0049(15) 0.0041(16)
C4 0.0337(18) 0.057(2) 0.040(2) 0.0022(19) 0.0039(15) 0.0037(17)
C5 0.0378(19) 0.055(2) 0.043(2) 0.007(2) 0.0042(16) 0.0044(18)
C6 0.0352(18) 0.053(2) 0.043(2) 0.0047(19) 0.0046(16) 0.0021(17)
C7 0.0353(19) 0.044(2) 0.048(2) 0.0042(19) 0.0072(16) 0.0038(16)
C8 0.0355(17) 0.0396(19) 0.0329(17) -0.0031(16) 0.0036(14) 0.0001(15)

loop_
_atom_site_label
_atom_site_type_symbol
_atom_site_fract_x
_atom_site_fract_y
_atom_site_fract_z
_atom_site_U_iso_or_equiv
_atom_site_thermal_displace_type
_atom_site_occupancy
_atom_site_calc_flag
_atom_site_refinement_flags
_atom_site_disorder_assembly
_atom_site_disorder_group
Co Co 0.61398(3) 0.01039(7) 0.72373(4) 0.03294(18) Uani 1 d . . .
O1 O 0.62836(16) -0.2934(3) 0.3671(2) 0.0380(6) Uani 1 d . . .
O2 O 0.59371(16) -0.1607(4) 0.5560(2) 0.0389(6) Uani 1 d . . .
O3 O 1.32062(16) -0.2939(4) 0.6315(3) 0.0436(6) Uani 1 d . . .
O4 O 1.24629(16) -0.4339(4) 0.7788(3) 0.0458(7) Uani 1 d . . .
O5 O 0.57836(17) 0.2269(3) 0.5795(3) 0.0381(6) Uani 1 d . . .
HAO5 H 0.5296 0.2041 0.5340 0.046(12) Uiso 1 d . . .
HBO5 H 0.6191 0.2284 0.5260 0.10(2) Uiso 1 d . . .
O6 O 0.48233(17) 0.0199(4) 0.7637(3) 0.0483(7) Uani 1 d . . .
HAO6 H 0.4472 0.0895 0.7282 0.063(16) Uiso 1 d . . .
HBO6 H 0.4575 -0.0573 0.7912 0.058(15) Uiso 1 d . . .
C1 C 0.6454(2) -0.2603(5) 0.4966(3) 0.0332(7) Uani 1 d . . .
C2 C 0.7299(2) -0.3379(5) 0.5802(4) 0.0376(8) Uani 1 d . . .
H2A H 0.7296 -0.4674 0.5696 0.047(3) Uiso 1 calc R . .
H2B H 0.7296 -0.3109 0.6788 0.047(3) Uiso 1 calc R . .
C3 C 0.8161(2) -0.2619(5) 0.5319(4) 0.0400(8) Uani 1 d . . .
H3A H 0.8186 -0.2974 0.4354 0.047(3) Uiso 1 calc R . .
H3B H 0.8137 -0.1318 0.5348 0.047(3) Uiso 1 calc R . .
C4 C 0.9021(2) -0.3259(6) 0.6222(4) 0.0436(9) Uani 1 d . . .
H4A H 0.8976 -0.2981 0.7196 0.047(3) Uiso 1 calc R . .
H4B H 0.9066 -0.4552 0.6139 0.047(3) Uiso 1 calc R . .
C5 C 0.9882(2) -0.2409(6) 0.5816(4) 0.0454(9) Uani 1 d . . .
H5A H 0.9892 -0.2577 0.4818 0.047(3) Uiso 1 calc R . .
H5B H 0.9863 -0.1127 0.5991 0.047(3) Uiso 1 calc R . .
C6 C 1.0749(2) -0.3164(6) 0.6597(4) 0.0438(9) Uani 1 d . . .
H6A H 1.0765 -0.4447 0.6432 0.047(3) Uiso 1 calc R . .
H6B H 1.0743 -0.2981 0.7594 0.047(3) Uiso 1 calc R . .
C7 C 1.1605(2) -0.2324(5) 0.6171(4) 0.0425(9) Uani 1 d . . .
H7A H 1.1570 -0.2356 0.5157 0.047(3) Uiso 1 calc R . .
H7B H 1.1631 -0.1074 0.6457 0.047(3) Uiso 1 calc R . .
C8 C 1.2465(2) -0.3240(5) 0.6795(4) 0.0361(8) Uani 1 d . . .

loop_
_geom_bond_atom_site_label_1
_geom_bond_atom_site_label_2
_geom_bond_distance
_geom_bond_site_symmetry_2
_geom_bond_publ_flag
Co O6 2.043(3) . ?
Co O2 2.047(2) . ?
Co O1 2.117(2) 4_556 ?
Co O4 2.120(2) 2_756 ?
Co O5 2.148(2) . ?
Co O3 2.158(3) 2_756 ?
Co C8 2.486(4) 2_756 ?
O1 C1 1.262(4) . ?
O1 Co 2.117(2) 4 ?
O2 C1 1.257(4) . ?
O3 C8 1.267(4) . ?
O3 Co 2.158(3) 2_746 ?
O4 C8 1.258(4) . ?
O4 Co 2.120(2) 2_746 ?
O5 HAO5 0.814(2) . ?
O5 HBO5 0.844(3) . ?
O6 HAO6 0.782(3) . ?
O6 HBO6 0.749(3) . ?
C1 C2 1.516(5) . ?
C2 C3 1.526(5) . ?
C2 H2A 0.9700 . ?
C2 H2B 0.9700 . ?
C3 C4 1.525(5) . ?
C3 H3A 0.9700 . ?
C3 H3B 0.9700 . ?
C4 C5 1.522(5) . ?
C4 H4A 0.9700 . ?
C4 H4B 0.9700 . ?
C5 C6 1.513(5) . ?
C5 H5A 0.9700 . ?
C5 H5B 0.9700 . ?
C6 C7 1.520(5) . ?
C6 H6A 0.9700 . ?
C6 H6B 0.9700 . ?
C7 C8 1.504(5) . ?
C7 H7A 0.9700 . ?
C7 H7B 0.9700 . ?
C8 Co 2.486(3) 2_746 ?
